data_4317974
loop_
_publ_author_name
'F. Albert Cotton'
'Lee M. Daniels'
'Elizabeth A. Hillard'
'Carlos A. Murillo'

_publ_section_title
;
 The Lengths of Molybdenum to Molybdenum Quadruple Bonds: Correlations,
 Explanations, and Corrections
;
_journal_name_full 'Inorganic Chemistry'
_journal_page_first 2466
_journal_page_last 2470
_journal_paper_doi 10.1021/ic025508c
_journal_volume 41
_journal_year 2002
_chemical_formula_moiety 'C32 H36 Mo2 N8 O4, 2(C4 H8 O)'
_chemical_formula_sum 'C40 H52 Mo2 N8 O6'
_chemical_formula_weight 932.78
_chemical_name_systematic
;
tetrakis(N-pyridylpropionamide-N,N')dimolybdenum(II,II), 
tetrahydrofuran solvate
;
_space_group_IT_number 14
_symmetry_cell_setting monoclinic
_symmetry_space_group_name_Hall '-P 2yn'
_symmetry_space_group_name_H-M 'P 1 21/n 1'
_atom_sites_solution_hydrogens geom
_atom_sites_solution_primary direct
_atom_sites_solution_secondary difmap
_audit_creation_method SHELXL-97
_cell_angle_alpha 90.00
_cell_angle_beta 94.311(2)
_cell_angle_gamma 90.00
_cell_formula_units_Z 4
_cell_length_a 11.0621(10)
_cell_length_b 26.886(2)
_cell_length_c 13.7039(12)
_cell_measurement_reflns_used 6942
_cell_measurement_temperature 213(2)
_cell_measurement_theta_max 27.5
_cell_measurement_theta_min 2.40
_cell_volume 4064.2(6)
_computing_cell_refinement 'Bruker SAINT'
_computing_data_collection 'Bruker SMART'
_computing_data_reduction 'Bruker SAINT'
_computing_molecular_graphics 'SHELXTL v5.05 (Siemens, 1996)'
_computing_publication_material 'SHELXL-97 (Sheldrick, 1997)'
_computing_structure_refinement 'SHELXL-97 (Sheldrick, 1997)'
_computing_structure_solution 'SHELXS-97 (Sheldrick, 1990)'
_diffrn_ambient_temperature 213(2)
_diffrn_measured_fraction_theta_full 0.998
_diffrn_measured_fraction_theta_max 0.998
_diffrn_measurement_device_type 'Bruker SMART'
_diffrn_measurement_method \w-scans
_diffrn_radiation_monochromator graphite
_diffrn_radiation_source 'normal-focus sealed tube'
_diffrn_radiation_type MoK\a
_diffrn_radiation_wavelength 0.71073
_diffrn_reflns_av_R_equivalents 0.0376
_diffrn_reflns_av_sigmaI/netI 0.0492
_diffrn_reflns_limit_h_max 9
_diffrn_reflns_limit_h_min -13
_diffrn_reflns_limit_k_max 33
_diffrn_reflns_limit_k_min -30
_diffrn_reflns_limit_l_max 15
_diffrn_reflns_limit_l_min -17
_diffrn_reflns_number 23731
_diffrn_reflns_theta_full 26.35
_diffrn_reflns_theta_max 26.35
_diffrn_reflns_theta_min 1.67
_diffrn_standards_decay_% 0
_diffrn_standards_number 'none (area detector data)'
_exptl_absorpt_coefficient_mu 0.674
_exptl_absorpt_correction_T_max 0.949
_exptl_absorpt_correction_T_min 0.872
_exptl_absorpt_correction_type multi-scan
_exptl_crystal_colour plate
_exptl_crystal_density_diffrn 1.524
_exptl_crystal_density_meas ?
_exptl_crystal_density_method 'not measured'
_exptl_crystal_description red
_exptl_crystal_F_000 1920
_exptl_crystal_size_max 0.338
_exptl_crystal_size_mid 0.182
_exptl_crystal_size_min 0.078
_refine_diff_density_max 0.858
_refine_diff_density_min -1.423
_refine_diff_density_rms 0.103
_refine_ls_extinction_method none
_refine_ls_goodness_of_fit_ref 1.077
_refine_ls_hydrogen_treatment noref
_refine_ls_matrix_type full
_refine_ls_number_parameters 509
_refine_ls_number_reflns 8264
_refine_ls_number_restraints 12
_refine_ls_restrained_S_all 1.083
_refine_ls_R_factor_all 0.0980
_refine_ls_R_factor_gt 0.0618
_refine_ls_shift/su_max 0.047
_refine_ls_shift/su_mean 0.001
_refine_ls_structure_factor_coef Fsqd
_refine_ls_weighting_details 'calc w=1/[\s^2^(Fo^2^)+(0.0490P)^2^+15.0000P] where P=(Fo^2^+2Fc^2^)/3'
_refine_ls_weighting_scheme calc
_refine_ls_wR_factor_gt 0.1346
_refine_ls_wR_factor_ref 0.1514
_reflns_number_gt 5375
_reflns_number_total 8264
_reflns_threshold_expression I>2sigma(I)
_cod_data_source_file ic025508c_s2_1.cif
_cod_data_source_block compound1
_cod_depositor_comments
;
The following automatic conversions were performed:

'_exptl_crystal_density_meas' value 'not measured' was changed to '?'
- the value is perceived as not measured.

Automatic conversion script
Id: cif_fix_values 3008 2015-01-20 13:52:24Z robertas 
;
_cod_database_code 4317974

loop_
_symmetry_equiv_pos_as_xyz
'x, y, z'
'-x+1/2, y+1/2, -z+1/2'
'-x, -y, -z'
'x-1/2, -y-1/2, z-1/2'

loop_
_atom_site_label
_atom_site_type_symbol
_atom_site_fract_x
_atom_site_fract_y
_atom_site_fract_z
_atom_site_U_iso_or_equiv
_atom_site_adp_type
_atom_site_occupancy
_atom_site_symmetry_multiplicity
_atom_site_calc_flag
_atom_site_refinement_flags
_atom_site_disorder_assembly
_atom_site_disorder_group
Mo1 Mo 0.45205(4) 0.186272(19) 0.78102(3) 0.02982(14) Uani 1 1 d . . .
Mo2 Mo 0.52982(4) 0.18715(2) 0.64727(3) 0.03065(14) Uani 1 1 d . . .
O1 O 0.1323(8) 0.0928(4) 0.7707(6) 0.064(2) Uiso 0.733(14) 1 d P A 1
O1X O 0.178(2) 0.0716(10) 0.7874(16) 0.064(2) Uiso 0.267(14) 1 d P A 2
O2 O 0.5205(4) 0.23158(17) 0.4685(3) 0.0454(11) Uani 1 1 d . . .
O3 O 0.4602(4) 0.22887(16) 0.9609(3) 0.0407(10) Uani 1 1 d . . .
O4 O 0.7017(5) 0.1402(2) 0.5378(4) 0.0716(16) Uani 1 1 d . . .
N1 N 0.4018(5) 0.13193(18) 0.5875(4) 0.0367(12) Uani 1 1 d . . .
N2 N 0.4074(4) 0.24517(17) 0.5911(3) 0.0307(11) Uani 1 1 d . . .
N3 N 0.6582(4) 0.24578(17) 0.6924(3) 0.0300(11) Uani 1 1 d . . .
N4 N 0.6620(5) 0.13087(19) 0.6940(4) 0.0419(13) Uani 1 1 d . . .
N5 N 0.3150(5) 0.13040(18) 0.7355(4) 0.0398(12) Uani 1 1 d . A .
N6 N 0.3225(4) 0.24494(17) 0.7377(3) 0.0292(10) Uani 1 1 d . . .
N7 N 0.5721(4) 0.24488(17) 0.8382(3) 0.0295(10) Uani 1 1 d . . .
N8 N 0.5821(5) 0.13136(18) 0.8430(4) 0.0382(12) Uani 1 1 d . . .
C1 C 0.4082(7) 0.1170(3) 0.4933(5) 0.0484(17) Uani 1 1 d . . .
H1A H 0.4715 0.1290 0.4590 0.058 Uiso 1 1 calc R . .
C2 C 0.3269(7) 0.0853(3) 0.4463(6) 0.059(2) Uani 1 1 d . . .
H2A H 0.3348 0.0753 0.3821 0.071 Uiso 1 1 calc R . .
C3 C 0.2322(8) 0.0685(3) 0.4982(6) 0.068(2) Uani 1 1 d . . .
H3A H 0.1743 0.0473 0.4680 0.082 Uiso 1 1 calc R . .
C4 C 0.2228(7) 0.0825(3) 0.5921(6) 0.0555(19) Uani 1 1 d . . .
H4A H 0.1584 0.0711 0.6258 0.067 Uiso 1 1 calc R . .
C5 C 0.3106(6) 0.1144(2) 0.6392(5) 0.0395(15) Uani 1 1 d . . .
C6 C 0.2329(7) 0.1137(3) 0.7975(6) 0.059(2) Uani 1 1 d . . .
C7 C 0.2537(7) 0.1286(3) 0.9027(5) 0.062(2) Uani 0.542(14) 1 d P A 1
H7A H 0.1858 0.1485 0.9206 0.074 Uiso 0.542(14) 1 calc PR A 1
H7B H 0.3260 0.1490 0.9106 0.074 Uiso 0.542(14) 1 calc PR A 1
C8 C 0.2683(19) 0.0847(7) 0.9707(13) 0.086(4) Uiso 0.542(14) 1 d P A 1
H8A H 0.2815 0.0963 1.0369 0.129 Uiso 0.542(14) 1 calc PR A 1
H8B H 0.3364 0.0652 0.9542 0.129 Uiso 0.542(14) 1 calc PR A 1
H8C H 0.1962 0.0648 0.9644 0.129 Uiso 0.542(14) 1 calc PR A 1
C7X C 0.2537(7) 0.1286(3) 0.9027(5) 0.062(2) Uani 0.458(14) 1 d P A 2
H7X1 H 0.3384 0.1235 0.9241 0.074 Uiso 0.458(14) 1 calc PR A 2
H7X2 H 0.2359 0.1637 0.9091 0.074 Uiso 0.458(14) 1 calc PR A 2
C8X C 0.178(2) 0.1001(8) 0.9652(15) 0.086(4) Uiso 0.458(14) 1 d P A 2
H8XA H 0.1944 0.1106 1.0319 0.129 Uiso 0.458(14) 1 calc PR A 2
H8XB H 0.1968 0.0654 0.9599 0.129 Uiso 0.458(14) 1 calc PR A 2
H8XC H 0.0945 0.1056 0.9451 0.129 Uiso 0.458(14) 1 calc PR A 2
C9 C 0.2438(5) 0.2620(2) 0.8008(4) 0.0348(14) Uani 1 1 d . . .
H9A H 0.2452 0.2476 0.8625 0.042 Uiso 1 1 calc R . .
C10 C 0.1624(6) 0.2994(2) 0.7788(4) 0.0394(15) Uani 1 1 d . . .
H10A H 0.1099 0.3102 0.8243 0.047 Uiso 1 1 calc R . .
C11 C 0.1608(6) 0.3205(2) 0.6864(5) 0.0430(15) Uani 1 1 d . . .
H11A H 0.1065 0.3460 0.6690 0.052 Uiso 1 1 calc R . .
C12 C 0.2389(5) 0.3040(2) 0.6207(4) 0.0369(14) Uani 1 1 d . . .
H12A H 0.2367 0.3179 0.5585 0.044 Uiso 1 1 calc R . .
C13 C 0.3228(5) 0.2659(2) 0.6470(4) 0.0297(12) Uani 1 1 d . . .
C14 C 0.4388(5) 0.2572(2) 0.4998(4) 0.0324(13) Uani 1 1 d . . .
C15 C 0.3841(6) 0.2987(2) 0.4369(4) 0.0365(14) Uani 1 1 d . . .
H15A H 0.3962 0.3299 0.4718 0.044 Uiso 1 1 calc R . .
H15B H 0.2975 0.2932 0.4260 0.044 Uiso 1 1 calc R . .
C16 C 0.4382(6) 0.3029(3) 0.3385(5) 0.0512(18) Uani 1 1 d . . .
H16A H 0.4002 0.3299 0.3020 0.077 Uiso 1 1 calc R . .
H16B H 0.4248 0.2725 0.3028 0.077 Uiso 1 1 calc R . .
H16C H 0.5237 0.3091 0.3487 0.077 Uiso 1 1 calc R . .
C17 C 0.7386(5) 0.2627(2) 0.6294(4) 0.0350(14) Uani 1 1 d . . .
H17A H 0.7386 0.2481 0.5679 0.042 Uiso 1 1 calc R . .
C18 C 0.8185(6) 0.2999(2) 0.6523(5) 0.0421(16) Uani 1 1 d . . .
H18A H 0.8725 0.3104 0.6077 0.051 Uiso 1 1 calc R . .
C19 C 0.8180(6) 0.3216(2) 0.7428(5) 0.0449(16) Uani 1 1 d . . .
H19A H 0.8715 0.3474 0.7600 0.054 Uiso 1 1 calc R . .
C20 C 0.7375(6) 0.3052(2) 0.8090(4) 0.0397(15) Uani 1 1 d . . .
H20A H 0.7376 0.3198 0.8706 0.048 Uiso 1 1 calc R . .
C21 C 0.6566(5) 0.2669(2) 0.7828(4) 0.0298(13) Uani 1 1 d . . .
C22 C 0.5387(5) 0.2559(2) 0.9294(4) 0.0310(13) Uani 1 1 d . . .
C23 C 0.5882(5) 0.2985(2) 0.9918(4) 0.0343(13) Uani 1 1 d . . .
H23A H 0.6747 0.2937 1.0059 0.041 Uiso 1 1 calc R . .
H23B H 0.5769 0.3292 0.9549 0.041 Uiso 1 1 calc R . .
C24 C 0.5297(6) 0.3039(2) 1.0871(5) 0.0474(17) Uani 1 1 d . . .
H24A H 0.5652 0.3316 1.1231 0.071 Uiso 1 1 calc R . .
H24B H 0.5422 0.2740 1.1249 0.071 Uiso 1 1 calc R . .
H24C H 0.4443 0.3095 1.0739 0.071 Uiso 1 1 calc R . .
C25 C 0.5834(7) 0.1170(2) 0.9367(5) 0.0486(17) Uani 1 1 d . . .
H25A H 0.5242 0.1300 0.9742 0.058 Uiso 1 1 calc R . .
C26 C 0.6658(8) 0.0845(3) 0.9814(6) 0.063(2) Uani 1 1 d . . .
H26A H 0.6612 0.0749 1.0463 0.076 Uiso 1 1 calc R . .
C27 C 0.7544(8) 0.0669(3) 0.9270(6) 0.069(2) Uani 1 1 d . . .
H27A H 0.8124 0.0451 0.9550 0.083 Uiso 1 1 calc R . .
C28 C 0.7589(8) 0.0807(3) 0.8328(6) 0.065(2) Uani 1 1 d . . .
H28A H 0.8208 0.0688 0.7969 0.079 Uiso 1 1 calc R . .
C29 C 0.6699(6) 0.1136(2) 0.7874(5) 0.0446(16) Uani 1 1 d . . .
C30 C 0.7269(7) 0.1169(3) 0.6170(6) 0.0568(19) Uani 1 1 d . . .
C31 C 0.8198(8) 0.0781(3) 0.6204(7) 0.075(3) Uani 1 1 d . . .
H31A H 0.7858 0.0470 0.6417 0.090 Uiso 1 1 calc R . .
H31B H 0.8864 0.0872 0.6670 0.090 Uiso 1 1 calc R . .
C32 C 0.8675(9) 0.0713(4) 0.5164(8) 0.102(4) Uani 1 1 d . . .
H32A H 0.9290 0.0460 0.5191 0.153 Uiso 1 1 calc R . .
H32B H 0.9010 0.1021 0.4956 0.153 Uiso 1 1 calc R . .
H32C H 0.8016 0.0616 0.4707 0.153 Uiso 1 1 calc R . .
O5 O 0.0029(7) 0.4265(3) 0.7304(5) 0.108(2) Uiso 1 1 d D B .
C40 C -0.0465(11) 0.4722(4) 0.6890(9) 0.120(4) Uiso 1 1 d D . .
C41A C -0.006(2) 0.5064(10) 0.7750(18) 0.121(4) Uiso 0.467(14) 1 d PD B 1
C42A C 0.132(2) 0.4870(7) 0.767(2) 0.121(4) Uiso 0.467(14) 1 d PD B 1
C41B C 0.049(2) 0.5085(8) 0.7244(16) 0.121(4) Uiso 0.533(14) 1 d PD B 2
C42B C 0.083(2) 0.4849(7) 0.8342(16) 0.121(4) Uiso 0.533(14) 1 d PD B 2
C43 C 0.1088(9) 0.4345(5) 0.7960(8) 0.110(4) Uiso 1 1 d D . .
O6A O 0.438(4) 0.4179(14) 0.634(3) 0.132(14) Uiso 0.36(3) 1 d P . .
O6B O 0.477(5) 0.4773(16) 0.660(3) 0.157(19) Uiso 0.39(5) 1 d P . .
O6C O 0.500(4) 0.4453(19) 0.609(4) 0.13(3) Uiso 0.26(5) 1 d P . .
C45 C 0.580(3) 0.4653(10) 0.759(2) 0.109(13) Uiso 0.59(5) 1 d P . .
C46 C 0.496(4) 0.4789(19) 0.747(3) 0.09(2) Uiso 0.34(8) 1 d P . .
C47 C 0.543(4) 0.4147(12) 0.780(2) 0.106(16) Uiso 0.46(6) 1 d P . .
C48 C 0.525(5) 0.3938(15) 0.658(4) 0.08(2) Uiso 0.30(7) 1 d P . .
C49 C 0.483(4) 0.3891(12) 0.697(4) 0.097(16) Uiso 0.48(9) 1 d P . .
C50 C 0.613(5) 0.428(2) 0.711(4) 0.11(3) Uiso 0.27(5) 1 d P . .
C51 C 0.477(3) 0.4557(17) 0.781(3) 0.112(17) Uiso 0.47(7) 1 d P . .
C52 C 0.401(6) 0.459(3) 0.669(4) 0.14(3) Uiso 0.35(6) 1 d P . .
C53 C 0.467(5) 0.3987(15) 0.758(4) 0.11(2) Uiso 0.38(8) 1 d P . .
C54 C 0.397(8) 0.420(3) 0.690(7) 0.08(4) Uiso 0.13(5) 1 d P . .
C55 C 0.582(8) 0.465(3) 0.665(6) 0.13(4) Uiso 0.23(6) 1 d P . .

loop_
_atom_site_aniso_label
_atom_site_aniso_U_11
_atom_site_aniso_U_22
_atom_site_aniso_U_33
_atom_site_aniso_U_23
_atom_site_aniso_U_13
_atom_site_aniso_U_12
Mo1 0.0323(3) 0.0324(3) 0.0249(3) 0.0005(2) 0.0036(2) -0.0015(2)
Mo2 0.0314(3) 0.0353(3) 0.0255(3) -0.0032(2) 0.0037(2) 0.0039(2)
O2 0.048(3) 0.062(3) 0.027(2) -0.001(2) 0.010(2) 0.017(2)
O3 0.045(3) 0.052(3) 0.027(2) -0.0003(18) 0.0112(19) -0.015(2)
O4 0.073(4) 0.083(4) 0.059(4) 0.006(3) 0.006(3) 0.009(3)
N1 0.042(3) 0.031(3) 0.036(3) -0.005(2) -0.005(2) 0.006(2)
N2 0.029(3) 0.039(3) 0.025(3) 0.000(2) 0.006(2) 0.004(2)
N3 0.029(3) 0.037(3) 0.025(3) 0.003(2) 0.005(2) 0.004(2)
N4 0.044(3) 0.039(3) 0.042(3) -0.002(2) 0.000(3) 0.007(2)
N5 0.042(3) 0.036(3) 0.041(3) 0.002(2) -0.002(2) -0.003(2)
N6 0.027(3) 0.035(3) 0.027(3) 0.002(2) 0.006(2) -0.002(2)
N7 0.032(3) 0.033(3) 0.024(2) -0.0004(19) 0.007(2) -0.003(2)
N8 0.048(3) 0.032(3) 0.033(3) 0.003(2) -0.007(2) -0.005(2)
C1 0.057(5) 0.050(4) 0.037(4) -0.007(3) -0.001(3) 0.004(3)
C2 0.076(6) 0.056(5) 0.044(4) -0.010(3) -0.011(4) -0.003(4)
C3 0.084(6) 0.054(5) 0.063(5) -0.009(4) -0.017(5) -0.018(4)
C4 0.057(5) 0.047(4) 0.061(5) 0.002(4) -0.008(4) -0.012(3)
C5 0.045(4) 0.034(3) 0.039(4) 0.000(3) -0.005(3) 0.000(3)
C6 0.061(5) 0.057(5) 0.060(5) -0.005(4) 0.011(4) -0.026(4)
C7 0.065(5) 0.075(5) 0.045(4) 0.002(4) 0.003(4) -0.016(4)
C7X 0.065(5) 0.075(5) 0.045(4) 0.002(4) 0.003(4) -0.016(4)
C9 0.036(3) 0.041(3) 0.028(3) 0.000(2) 0.011(3) -0.001(3)
C10 0.041(4) 0.043(4) 0.037(3) 0.001(3) 0.019(3) 0.002(3)
C11 0.042(4) 0.045(4) 0.044(4) 0.007(3) 0.014(3) 0.011(3)
C12 0.040(4) 0.040(4) 0.032(3) 0.008(3) 0.011(3) 0.006(3)
C13 0.030(3) 0.037(3) 0.023(3) -0.001(2) 0.005(2) -0.002(2)
C14 0.034(3) 0.043(3) 0.020(3) -0.008(2) 0.004(2) -0.001(3)
C15 0.037(3) 0.045(4) 0.029(3) 0.004(2) 0.011(3) 0.000(3)
C16 0.054(4) 0.065(5) 0.036(4) 0.012(3) 0.015(3) 0.009(4)
C17 0.034(3) 0.047(4) 0.025(3) 0.000(3) 0.007(2) 0.006(3)
C18 0.034(4) 0.054(4) 0.040(4) 0.006(3) 0.016(3) -0.001(3)
C19 0.043(4) 0.045(4) 0.049(4) -0.003(3) 0.016(3) -0.010(3)
C20 0.043(4) 0.043(4) 0.035(3) -0.007(3) 0.014(3) -0.010(3)
C21 0.029(3) 0.035(3) 0.027(3) 0.002(2) 0.008(2) 0.004(2)
C22 0.031(3) 0.037(3) 0.025(3) -0.001(2) 0.002(2) 0.005(3)
C23 0.038(3) 0.039(3) 0.027(3) 0.002(2) 0.006(3) -0.002(3)
C24 0.059(4) 0.049(4) 0.037(4) -0.010(3) 0.021(3) -0.008(3)
C25 0.059(5) 0.045(4) 0.041(4) -0.005(3) -0.003(3) -0.003(3)
C26 0.087(6) 0.060(5) 0.040(4) 0.009(4) -0.011(4) 0.007(4)
C27 0.087(6) 0.067(5) 0.051(5) -0.001(4) -0.010(4) 0.028(5)
C28 0.076(6) 0.065(5) 0.054(5) 0.002(4) -0.005(4) 0.029(4)
C29 0.051(4) 0.035(4) 0.046(4) -0.005(3) -0.006(3) 0.001(3)
C30 0.044(4) 0.068(5) 0.059(5) -0.013(4) 0.007(4) 0.002(4)
C31 0.082(6) 0.060(5) 0.082(6) -0.011(4) 0.003(5) 0.034(5)
C32 0.077(7) 0.106(8) 0.128(9) -0.059(7) 0.042(6) 0.000(6)

loop_
_atom_type_symbol
_atom_type_description
_atom_type_scat_dispersion_real
_atom_type_scat_dispersion_imag
_atom_type_scat_source
C C 0.0033 0.0016 'International Tables Vol C Tables 4.2.6.8 and 6.1.1.4'
H H 0.0000 0.0000 'International Tables Vol C Tables 4.2.6.8 and 6.1.1.4'
N N 0.0061 0.0033 'International Tables Vol C Tables 4.2.6.8 and 6.1.1.4'
O O 0.0106 0.0060 'International Tables Vol C Tables 4.2.6.8 and 6.1.1.4'
Mo Mo -1.6832 0.6857 'International Tables Vol C Tables 4.2.6.8 and 6.1.1.4'

loop_
_geom_angle_atom_site_label_1
_geom_angle_atom_site_label_2
_geom_angle_atom_site_label_3
_geom_angle
_geom_angle_site_symmetry_1
_geom_angle_site_symmetry_3
_geom_angle_publ_flag
Mo2 Mo1 N7 91.58(12) . . ?
Mo2 Mo1 N6 93.37(12) . . ?
N7 Mo1 N6 86.83(17) . . ?
Mo2 Mo1 N8 92.65(14) . . ?
N7 Mo1 N8 89.03(17) . . ?
N6 Mo1 N8 172.78(18) . . ?
Mo2 Mo1 N5 94.58(14) . . ?
N7 Mo1 N5 173.03(18) . . ?
N6 Mo1 N5 89.55(17) . . ?
N8 Mo1 N5 93.94(19) . . ?
Mo1 Mo2 N4 92.63(14) . . ?
Mo1 Mo2 N2 91.83(12) . . ?
N4 Mo2 N2 175.26(19) . . ?
Mo1 Mo2 N1 91.35(14) . . ?
N4 Mo2 N1 92.31(19) . . ?
N2 Mo2 N1 89.19(17) . . ?
Mo1 Mo2 N3 93.53(12) . . ?
N4 Mo2 N3 90.60(18) . . ?
N2 Mo2 N3 87.52(18) . . ?
N1 Mo2 N3 174.20(18) . . ?
C1 N1 C5 119.1(6) . . ?
C1 N1 Mo2 118.8(5) . . ?
C5 N1 Mo2 122.0(4) . . ?
C14 N2 C13 130.5(5) . . ?
C14 N2 Mo2 107.5(4) . . ?
C13 N2 Mo2 121.9(4) . . ?
C21 N3 C17 119.3(5) . . ?
C21 N3 Mo2 120.4(4) . . ?
C17 N3 Mo2 120.3(4) . . ?
C29 N4 C30 129.1(6) . . ?
C29 N4 Mo2 120.8(4) . . ?
C30 N4 Mo2 110.1(5) . . ?
C6 N5 C5 120.8(6) . . ?
C6 N5 Mo1 121.8(5) . . ?
C5 N5 Mo1 117.3(4) . . ?
C9 N6 C13 119.2(5) . . ?
C9 N6 Mo1 120.9(4) . . ?
C13 N6 Mo1 119.9(4) . . ?
C22 N7 C21 130.7(5) . . ?
C22 N7 Mo1 106.8(3) . . ?
C21 N7 Mo1 122.2(4) . . ?
C25 N8 C29 118.6(6) . . ?
C25 N8 Mo1 121.7(5) . . ?
C29 N8 Mo1 119.6(4) . . ?
N1 C1 C2 123.6(7) . . ?
C1 C2 C3 117.3(7) . . ?
C4 C3 C2 120.8(7) . . ?
C3 C4 C5 120.3(7) . . ?
N1 C5 N5 114.4(5) . . ?
N1 C5 C4 118.9(6) . . ?
N5 C5 C4 126.7(6) . . ?
O1 C6 O1X 35.7(11) . . ?
O1 C6 N5 125.0(8) . . ?
O1X C6 N5 123.6(11) . . ?
O1 C6 C7 117.5(7) . . ?
O1X C6 C7 112.1(11) . . ?
N5 C6 C7 116.7(6) . . ?
C6 C7 C8 112.9(9) . . ?
N6 C9 C10 123.7(5) . . ?
C9 C10 C11 117.7(5) . . ?
C12 C11 C10 120.2(6) . . ?
C11 C12 C13 120.2(5) . . ?
N6 C13 N2 113.0(5) . . ?
N6 C13 C12 119.0(5) . . ?
N2 C13 C12 128.0(5) . . ?
O2 C14 N2 115.5(5) . . ?
O2 C14 C15 119.0(5) . . ?
N2 C14 C15 125.5(5) . . ?
C14 C15 C16 113.2(5) . . ?
C18 C17 N3 123.1(6) . . ?
C17 C18 C19 118.4(6) . . ?
C18 C19 C20 120.1(6) . . ?
C19 C20 C21 119.8(6) . . ?
N3 C21 N7 112.2(5) . . ?
N3 C21 C20 119.3(5) . . ?
N7 C21 C20 128.5(5) . . ?
O3 C22 N7 116.0(5) . . ?
O3 C22 C23 118.9(5) . . ?
N7 C22 C23 125.1(5) . . ?
C24 C23 C22 113.7(5) . . ?
N8 C25 C26 124.7(7) . . ?
C27 C26 C25 117.3(7) . . ?
C28 C27 C26 120.6(8) . . ?
C27 C28 C29 120.9(8) . . ?
N4 C29 N8 114.1(6) . . ?
N4 C29 C28 128.0(7) . . ?
N8 C29 C28 117.9(6) . . ?
O4 C30 N4 115.4(7) . . ?
O4 C30 C31 119.3(7) . . ?
N4 C30 C31 125.3(8) . . ?
C30 C31 C32 109.7(8) . . ?
C43 O5 C40 112.7(9) . . ?
O5 C40 C41B 101.1(12) . . ?
O5 C40 C41A 97.3(13) . . ?
C40 C41A C42A 88.8(16) . . ?
C43 C42A C41A 96.1(16) . . ?
C40 C41B C42B 98.7(15) . . ?
C43 C42B C41B 93.9(14) . . ?
O5 C43 C42B 100.7(12) . . ?
O5 C43 C42A 96.9(13) . . ?

loop_
_geom_bond_atom_site_label_1
_geom_bond_atom_site_label_2
_geom_bond_distance
_geom_bond_site_symmetry_2
_geom_bond_publ_flag
Mo1 Mo2 2.0826(6) . ?
Mo1 N7 2.169(5) . ?
Mo1 N6 2.183(5) . ?
Mo1 N8 2.188(5) . ?
Mo1 N5 2.191(5) . ?
Mo2 N4 2.167(5) . ?
Mo2 N2 2.169(5) . ?
Mo2 N1 2.169(5) . ?
Mo2 N3 2.180(5) . ?
O1 C6 1.276(10) . ?
O1X C6 1.29(2) . ?
O2 C14 1.237(7) . ?
O3 C22 1.236(7) . ?
O4 C30 1.265(9) . ?
N1 C1 1.358(8) . ?
N1 C5 1.361(8) . ?
N2 C14 1.363(7) . ?
N2 C13 1.370(7) . ?
N3 C21 1.363(7) . ?
N3 C17 1.364(7) . ?
N4 C29 1.358(8) . ?
N4 C30 1.373(8) . ?
N5 C6 1.366(8) . ?
N5 C5 1.386(8) . ?
N6 C9 1.352(7) . ?
N6 C13 1.365(7) . ?
N7 C22 1.362(7) . ?
N7 C21 1.380(7) . ?
N8 C25 1.340(8) . ?
N8 C29 1.365(8) . ?
C1 C2 1.366(9) . ?
C2 C3 1.385(11) . ?
C3 C4 1.352(10) . ?
C4 C5 1.414(9) . ?
C6 C7 1.497(10) . ?
C7 C8 1.504(18) . ?
C9 C10 1.367(8) . ?
C10 C11 1.388(8) . ?
C11 C12 1.368(8) . ?
C12 C13 1.412(8) . ?
C14 C15 1.510(8) . ?
C15 C16 1.520(7) . ?
C17 C18 1.355(8) . ?
C18 C19 1.372(9) . ?
C19 C20 1.389(8) . ?
C20 C21 1.396(8) . ?
C22 C23 1.508(8) . ?
C23 C24 1.507(7) . ?
C25 C26 1.375(10) . ?
C26 C27 1.361(11) . ?
C27 C28 1.348(11) . ?
C28 C29 1.430(9) . ?
C30 C31 1.462(10) . ?
C31 C32 1.568(11) . ?
O5 C43 1.439(5) . ?
O5 C40 1.443(5) . ?
C40 C41B 1.490(16) . ?
C40 C41A 1.535(17) . ?
C41A C42A 1.620(18) . ?
C42A C43 1.495(16) . ?
C41B C42B 1.651(18) . ?
C42B C43 1.489(16) . ?

loop_
_geom_torsion_atom_site_label_1
_geom_torsion_atom_site_label_2
_geom_torsion_atom_site_label_3
_geom_torsion_atom_site_label_4
_geom_torsion
_geom_torsion_site_symmetry_1
_geom_torsion_site_symmetry_2
_geom_torsion_site_symmetry_3
_geom_torsion_site_symmetry_4
_geom_torsion_publ_flag
N6 Mo1 Mo2 N2 -0.44(18) . . . . ?
N5 Mo1 Mo2 N1 0.16(19) . . . . ?
N7 Mo1 Mo2 N3 0.28(18) . . . . ?
N8 Mo1 Mo2 N4 1.94(19) . . . . ?
